data_7227065
loop_
_publ_author_name
'Tarai, Arup'
'Baruah, Jubaraj B.'

_publ_section_title
;
 Quaternary and senary sub-assemblies in cocrystals and salts of
 quinoline-4-carbaldoxime with aromatic carboxylic acids
;
_journal_issue 47
_journal_name_full CrystEngComm
_journal_page_first 9095
_journal_paper_doi 10.1039/C6CE02170K
_journal_volume 18
_journal_year 2016
_chemical_formula_moiety 'C10 H9 N2 O, C7 H4 N O4'
_chemical_formula_sum 'C17 H13 N3 O5'
_chemical_formula_weight 339.30
_chemical_name_systematic
; 
 ? 
;
_space_group_IT_number 14
_space_group_name_Hall '-P 2ybc'
_symmetry_cell_setting monoclinic
_symmetry_space_group_name_Hall '-P 2ybc'
_symmetry_space_group_name_H-M 'P 1 21/c 1'
_atom_sites_solution_hydrogens geom
_atom_sites_solution_primary direct
_atom_sites_solution_secondary difmap
_audit_creation_method SHELXL-97
_audit_update_record
;
2016-10-13 deposited with the CCDC.
2016-11-10 downloaded from the CCDC.
;
_cell_angle_alpha 90.00
_cell_angle_beta 91.662(4)
_cell_angle_gamma 90.00
_cell_formula_units_Z 4
_cell_length_a 6.5509(4)
_cell_length_b 9.5558(7)
_cell_length_c 24.5384(17)
_cell_measurement_reflns_used 2543
_cell_measurement_temperature 296(2)
_cell_measurement_theta_max 20.96
_cell_measurement_theta_min 2.29
_cell_volume 1535.44(18)
_computing_structure_refinement 'SHELXL-97 (Sheldrick, 1997)'
_computing_structure_solution 'SHELXS-97 (Sheldrick, 1990)'
_diffrn_ambient_temperature 296(2)
_diffrn_measured_fraction_theta_full 0.970
_diffrn_measured_fraction_theta_max 0.970
_diffrn_measurement_device_type 'CCD area detector'
_diffrn_measurement_method 'phi and omega scans'
_diffrn_radiation_monochromator graphite
_diffrn_radiation_source 'fine-focus sealed tube'
_diffrn_radiation_type MoK\a
_diffrn_radiation_wavelength 0.71073
_diffrn_reflns_av_R_equivalents 0.0534
_diffrn_reflns_av_sigmaI/netI 0.0848
_diffrn_reflns_limit_h_max 7
_diffrn_reflns_limit_h_min -7
_diffrn_reflns_limit_k_max 11
_diffrn_reflns_limit_k_min -11
_diffrn_reflns_limit_l_max 28
_diffrn_reflns_limit_l_min -29
_diffrn_reflns_number 17556
_diffrn_reflns_theta_full 25.25
_diffrn_reflns_theta_max 25.25
_diffrn_reflns_theta_min 1.66
_exptl_absorpt_coefficient_mu 0.111
_exptl_absorpt_correction_T_max 0.987
_exptl_absorpt_correction_T_min 0.969
_exptl_absorpt_correction_type multi-scan
_exptl_absorpt_process_details multi-scan
_exptl_crystal_colour Colourless
_exptl_crystal_density_diffrn 1.468
_exptl_crystal_density_method 'not measured'
_exptl_crystal_description Needle
_exptl_crystal_F_000 704
_exptl_crystal_size_max 0.32
_exptl_crystal_size_mid 0.24
_exptl_crystal_size_min 0.12
_refine_diff_density_max 0.159
_refine_diff_density_min -0.208
_refine_diff_density_rms 0.048
_refine_ls_extinction_method none
_refine_ls_goodness_of_fit_ref 1.013
_refine_ls_hydrogen_treatment mixed
_refine_ls_matrix_type full
_refine_ls_number_parameters 231
_refine_ls_number_reflns 2697
_refine_ls_number_restraints 1
_refine_ls_restrained_S_all 1.016
_refine_ls_R_factor_all 0.0960
_refine_ls_R_factor_gt 0.0553
_refine_ls_shift/su_max 0.000
_refine_ls_shift/su_mean 0.000
_refine_ls_structure_factor_coef Fsqd
_refine_ls_weighting_details 'calc w=1/[\s^2^(Fo^2^)+(0.0800P)^2^+0.0200P] where P=(Fo^2^+2Fc^2^)/3'
_refine_ls_weighting_scheme calc
_refine_ls_wR_factor_gt 0.1441
_refine_ls_wR_factor_ref 0.1713
_reflns_number_gt 1652
_reflns_number_total 2697
_reflns_threshold_expression >2sigma(I)
_cod_data_source_file c6ce02170k2.cif
_cod_data_source_block fdg
_cod_depositor_comments
;
The following automatic conversions were performed:

'_symmetry_cell_setting' value 'Monoclinic' changed to 'monoclinic'
according to
/usr/data/users/saulius/crontab/automatic-downloads/rss-feeds/RSC/lib/dictionaries/cif_core.dic
dictionary named 'cif_core.dic' version 2.4.2 from 2011-04-26.

Automatic conversion script
Id: cif_fix_values 4268 2015-11-12 08:31:59Z antanas 

 Adding full bibliography for 7227063--7227069.cif.
;
_cod_original_sg_symbol_H-M 'P 21/c'
_cod_database_code 7227065

loop_
_symmetry_equiv_pos_as_xyz
'x, y, z'
'-x, y+1/2, -z+1/2'
'-x, -y, -z'
'x, -y-1/2, z-1/2'

loop_
_atom_site_label
_atom_site_type_symbol
_atom_site_fract_x
_atom_site_fract_y
_atom_site_fract_z
_atom_site_U_iso_or_equiv
_atom_site_adp_type
_atom_site_occupancy
_atom_site_symmetry_multiplicity
_atom_site_calc_flag
_atom_site_refinement_flags
C12 C 0.6022(3) 0.4113(2) 0.16112(9) 0.0466(6) Uani 1 1 d .
C15 C 0.2546(4) 0.4205(3) 0.22121(10) 0.0538(7) Uani 1 1 d .
C2 C 0.5672(4) 0.2137(2) 0.01929(10) 0.0468(6) Uani 1 1 d .
C9 C 0.5166(3) 0.1194(2) 0.06205(9) 0.0453(6) Uani 1 1 d .
C10 C 0.3309(4) 0.1412(2) 0.08882(9) 0.0474(6) Uani 1 1 d .
C3 C 0.4361(4) 0.3226(3) 0.00701(10) 0.0530(7) Uani 1 1 d .
H3 H 0.4647 0.3838 -0.0212 0.064 Uiso 1 1 calc R
C1 C 0.7524(4) 0.1943(3) -0.01193(10) 0.0553(7) Uani 1 1 d .
H1 H 0.8182 0.1081 -0.0118 0.066 Uiso 1 1 calc R
C11 C 0.7911(4) 0.4061(3) 0.12762(10) 0.0541(7) Uani 1 1 d .
C13 C 0.5594(4) 0.3037(3) 0.19712(10) 0.0533(7) Uani 1 1 d .
H13 H 0.6487 0.2285 0.2010 0.064 Uiso 1 1 calc R
C5 C 0.2695(4) 0.0493(3) 0.13011(10) 0.0601(7) Uani 1 1 d .
H5 H 0.1451 0.0627 0.1467 0.072 Uiso 1 1 calc R
C16 C 0.2936(4) 0.5288(3) 0.18604(10) 0.0601(7) Uani 1 1 d .
H16 H 0.2043 0.6041 0.1825 0.072 Uiso 1 1 calc R
C14 C 0.3841(4) 0.3082(3) 0.22725(10) 0.0579(7) Uani 1 1 d .
H14 H 0.3544 0.2362 0.2512 0.069 Uiso 1 1 calc R
C4 C 0.2609(4) 0.3408(3) 0.03686(10) 0.0572(7) Uani 1 1 d .
H4 H 0.1770 0.4171 0.0290 0.069 Uiso 1 1 calc R
C17 C 0.4682(4) 0.5231(3) 0.15610(10) 0.0576(7) Uani 1 1 d .
H17 H 0.4965 0.5954 0.1321 0.069 Uiso 1 1 calc R
C8 C 0.6402(4) 0.0058(3) 0.08000(10) 0.0578(7) Uani 1 1 d .
H8 H 0.7647 -0.0102 0.0638 0.069 Uiso 1 1 calc R
C7 C 0.5789(4) -0.0802(3) 0.12058(11) 0.0649(8) Uani 1 1 d .
H7 H 0.6621 -0.1542 0.1318 0.078 Uiso 1 1 calc R
C6 C 0.3920(5) -0.0588(3) 0.14565(11) 0.0658(8) Uani 1 1 d .
H6 H 0.3518 -0.1190 0.1731 0.079 Uiso 1 1 calc R
N2 N 0.2092(3) 0.2542(2) 0.07573(8) 0.0536(6) Uani 1 1 d D
N1 N 0.8230(3) 0.2955(2) -0.03923(9) 0.0587(6) Uani 1 1 d .
N3 N 0.0682(4) 0.4264(3) 0.25314(9) 0.0680(7) Uani 1 1 d .
O2 O 0.8990(3) 0.29467(19) 0.13431(7) 0.0664(6) Uani 1 1 d .
O3 O 0.8306(3) 0.5018(2) 0.09636(8) 0.0768(6) Uani 1 1 d .
O1 O 0.9938(3) 0.25578(19) -0.06731(8) 0.0721(6) Uani 1 1 d .
H1A H 1.0443 0.3247 -0.0816 0.108 Uiso 1 1 calc R
O5 O -0.0504(3) 0.5224(3) 0.24561(9) 0.1032(8) Uani 1 1 d .
O4 O 0.0384(3) 0.3323(3) 0.28564(10) 0.0987(8) Uani 1 1 d .
H2 H 0.094(3) 0.266(3) 0.0978(10) 0.099(11) Uiso 1 1 d D

loop_
_atom_site_aniso_label
_atom_site_aniso_U_11
_atom_site_aniso_U_22
_atom_site_aniso_U_33
_atom_site_aniso_U_23
_atom_site_aniso_U_13
_atom_site_aniso_U_12
C12 0.0383(15) 0.0549(14) 0.0468(14) -0.0048(12) 0.0021(11) -0.0048(12)
C15 0.0387(15) 0.0718(17) 0.0514(15) -0.0107(13) 0.0096(12) -0.0052(13)
C2 0.0406(15) 0.0505(14) 0.0496(15) -0.0069(11) 0.0062(11) -0.0044(11)
C9 0.0389(15) 0.0498(14) 0.0477(15) -0.0055(11) 0.0057(11) -0.0029(11)
C10 0.0445(15) 0.0560(15) 0.0421(14) -0.0082(12) 0.0070(12) -0.0043(12)
C3 0.0523(17) 0.0541(15) 0.0529(16) 0.0019(12) 0.0086(13) 0.0002(12)
C1 0.0459(17) 0.0570(15) 0.0635(17) -0.0023(13) 0.0132(13) 0.0016(12)
C11 0.0436(17) 0.0644(17) 0.0545(16) -0.0069(14) 0.0053(13) -0.0086(14)
C13 0.0430(16) 0.0619(16) 0.0552(16) 0.0029(13) 0.0092(12) 0.0014(12)
C5 0.0520(18) 0.0741(18) 0.0548(16) -0.0035(14) 0.0149(13) -0.0098(14)
C16 0.0492(17) 0.0644(17) 0.0670(17) -0.0060(14) 0.0072(14) 0.0077(13)
C14 0.0549(18) 0.0659(16) 0.0534(16) 0.0021(13) 0.0108(13) -0.0070(13)
C4 0.0515(17) 0.0607(16) 0.0597(17) -0.0031(14) 0.0061(13) 0.0056(13)
C17 0.0512(17) 0.0579(16) 0.0642(17) 0.0049(13) 0.0108(13) -0.0003(13)
C8 0.0507(17) 0.0615(16) 0.0619(17) 0.0001(13) 0.0117(13) 0.0000(14)
C7 0.0639(19) 0.0624(17) 0.0684(18) 0.0049(14) 0.0030(15) 0.0069(14)
C6 0.072(2) 0.0637(17) 0.0622(17) 0.0099(14) 0.0120(15) -0.0064(15)
N2 0.0420(14) 0.0637(14) 0.0558(14) -0.0046(11) 0.0130(11) 0.0023(11)
N1 0.0450(14) 0.0711(14) 0.0609(14) -0.0005(11) 0.0172(11) -0.0029(11)
N3 0.0541(16) 0.0874(19) 0.0636(16) -0.0185(14) 0.0173(13) -0.0054(14)
O2 0.0496(12) 0.0740(13) 0.0767(14) 0.0029(10) 0.0209(10) 0.0086(9)
O3 0.0655(14) 0.0828(13) 0.0835(14) 0.0218(11) 0.0249(11) -0.0074(11)
O1 0.0584(13) 0.0803(13) 0.0794(14) -0.0013(10) 0.0332(10) -0.0018(10)
O5 0.0746(16) 0.1196(19) 0.118(2) -0.0041(15) 0.0396(13) 0.0288(15)
O4 0.0788(17) 0.1183(19) 0.1015(17) 0.0070(15) 0.0442(13) -0.0075(13)

loop_
_atom_type_symbol
_atom_type_description
_atom_type_scat_dispersion_real
_atom_type_scat_dispersion_imag
_atom_type_scat_source
C C 0.0033 0.0016 'International Tables Vol C Tables 4.2.6.8 and 6.1.1.4'
H H 0.0000 0.0000 'International Tables Vol C Tables 4.2.6.8 and 6.1.1.4'
N N 0.0061 0.0033 'International Tables Vol C Tables 4.2.6.8 and 6.1.1.4'
O O 0.0106 0.0060 'International Tables Vol C Tables 4.2.6.8 and 6.1.1.4'

loop_
_geom_angle_atom_site_label_1
_geom_angle_atom_site_label_2
_geom_angle_atom_site_label_3
_geom_angle
C17 C12 C13 119.2(2)
C17 C12 C11 120.4(2)
C13 C12 C11 120.5(2)
C14 C15 C16 122.0(2)
C14 C15 N3 119.5(2)
C16 C15 N3 118.5(2)
C3 C2 C9 118.7(2)
C3 C2 C1 120.1(2)
C9 C2 C1 121.2(2)
C10 C9 C8 117.4(2)
C10 C9 C2 117.9(2)
C8 C9 C2 124.7(2)
N2 C10 C5 118.8(2)
N2 C10 C9 120.5(2)
C5 C10 C9 120.6(2)
C2 C3 C4 119.9(2)
N1 C1 C2 119.9(2)
O3 C11 O2 124.9(2)
O3 C11 C12 120.6(2)
O2 C11 C12 114.5(2)
C14 C13 C12 120.2(2)
C6 C5 C10 119.9(2)
C15 C16 C17 118.5(2)
C15 C14 C13 119.1(2)
N2 C4 C3 122.5(2)
C16 C17 C12 121.1(2)
C7 C8 C9 120.8(2)
C8 C7 C6 120.9(2)
C5 C6 C7 120.4(2)
C4 N2 C10 120.3(2)
C1 N1 O1 111.4(2)
O5 N3 O4 122.8(3)
O5 N3 C15 119.1(3)
O4 N3 C15 118.1(3)

loop_
_geom_bond_atom_site_label_1
_geom_bond_atom_site_label_2
_geom_bond_distance
C12 C17 1.386(3)
C12 C13 1.389(3)
C12 C11 1.506(3)
C15 C14 1.373(3)
C15 C16 1.376(3)
C15 N3 1.471(3)
C2 C3 1.377(3)
C2 C9 1.429(3)
C2 C1 1.465(3)
C9 C10 1.414(3)
C9 C8 1.416(3)
C10 N2 1.375(3)
C10 C5 1.409(3)
C3 C4 1.391(3)
C1 N1 1.271(3)
C11 O3 1.226(3)
C11 O2 1.286(3)
C13 C14 1.384(3)
C5 C6 1.356(4)
C16 C17 1.378(3)
C4 N2 1.314(3)
C8 C7 1.361(3)
C7 C6 1.401(4)
N1 O1 1.384(2)
N3 O5 1.213(3)
N3 O4 1.221(3)
